data_2220736
loop_
_publ_author_name
'Lim, Eng Khoon'
'Teoh, Siang Guan'
'Razak, Ibrahim Abdul'
'Fun, Hoong-Kun'

_publ_section_title <i>catena</i>-Poly[[bis(5-chloro-2-nitrobenzoato)copper(II)]-bis(\m-5-chloro-2-nitrobenzoato)]
_journal_coeditor_code CI2748
_journal_issue 2
_journal_name_full 'Acta Crystallographica Section E'
_journal_page_first m211
_journal_page_last m212
_journal_paper_doi 10.1107/S1600536809001895
_journal_volume 65
_journal_year 2009
_chemical_formula_iupac '[Cu2 (C7 H3 Cl N O4)4]'
_chemical_formula_moiety 'C28 H12 Cl4 Cu2 N4 O16'
_chemical_formula_sum 'C28 H12 Cl4 Cu2 N4 O16'
_chemical_formula_weight 929.30
_chemical_name_systematic
;
<i>catena</i>-Poly[[bis(5-chloro-2-nitrobenzoato)copper(II)]-bis(\m-5-chloro-
2-nitrobenzoato)]
;
_space_group_IT_number 2
_symmetry_cell_setting triclinic
_symmetry_space_group_name_Hall '-P 1'
_symmetry_space_group_name_H-M 'P -1'
_atom_sites_solution_hydrogens geom
_atom_sites_solution_primary direct
_atom_sites_solution_secondary difmap
_audit_creation_method SHELXL-97
_cell_angle_alpha 84.539(2)
_cell_angle_beta 85.5530(10)
_cell_angle_gamma 85.610(2)
_cell_formula_units_Z 1
_cell_length_a 5.03530(10)
_cell_length_b 11.8001(3)
_cell_length_c 13.8595(3)
_cell_measurement_reflns_used 4198
_cell_measurement_temperature 100.0(10)
_cell_measurement_theta_max 33.53
_cell_measurement_theta_min 2.38
_cell_volume 815.30(3)
_computing_cell_refinement 'SAINT (Bruker, 2005)'
_computing_data_collection 'APEX2 (Bruker, 2005)'
_computing_data_reduction 'SAINT (Bruker, 2005)'
_computing_molecular_graphics 'SHELXTL (Sheldrick, 2008)'
_computing_publication_material
;
SHELXTL (Sheldrick, 2008) and PLATON (Spek, 2003)
;
_computing_structure_refinement 'SHELXTL (Sheldrick, 2008)'
_computing_structure_solution 'SHELXTL (Sheldrick, 2008)'
_diffrn_ambient_temperature 100.0(10)
_diffrn_measured_fraction_theta_full 0.981
_diffrn_measured_fraction_theta_max 0.981
_diffrn_measurement_device_type 'Bruker APEXII CCD area-detector'
_diffrn_measurement_method '\f and \w'
_diffrn_radiation_monochromator graphite
_diffrn_radiation_source 'fine-focus sealed tube'
_diffrn_radiation_type MoK\a
_diffrn_radiation_wavelength 0.71073
_diffrn_reflns_av_R_equivalents 0.0341
_diffrn_reflns_av_sigmaI/netI 0.0437
_diffrn_reflns_limit_h_max 7
_diffrn_reflns_limit_h_min -7
_diffrn_reflns_limit_k_max 16
_diffrn_reflns_limit_k_min -16
_diffrn_reflns_limit_l_max 19
_diffrn_reflns_limit_l_min -19
_diffrn_reflns_number 11613
_diffrn_reflns_theta_full 30.00
_diffrn_reflns_theta_max 30.00
_diffrn_reflns_theta_min 1.48
_diffrn_standards_number 0
_exptl_absorpt_coefficient_mu 1.717
_exptl_absorpt_correction_T_max 0.8749
_exptl_absorpt_correction_T_min 0.4979
_exptl_absorpt_correction_type multi-scan
_exptl_absorpt_process_details '(SADABS; Bruker, 2005)'
_exptl_crystal_colour blue
_exptl_crystal_density_diffrn 1.893
_exptl_crystal_density_method 'not measured'
_exptl_crystal_description Plate
_exptl_crystal_F_000 462
_exptl_crystal_size_max 0.472
_exptl_crystal_size_mid 0.211
_exptl_crystal_size_min 0.080
_refine_diff_density_max 0.722
_refine_diff_density_min -1.039
_refine_ls_extinction_method none
_refine_ls_goodness_of_fit_ref 1.097
_refine_ls_hydrogen_treatment constr
_refine_ls_matrix_type full
_refine_ls_number_parameters 244
_refine_ls_number_reflns 4656
_refine_ls_number_restraints 0
_refine_ls_restrained_S_all 1.097
_refine_ls_R_factor_all 0.0440
_refine_ls_R_factor_gt 0.0351
_refine_ls_shift/su_max 0.001
_refine_ls_shift/su_mean 0.000
_refine_ls_structure_factor_coef Fsqd
_refine_ls_weighting_details 'calc w=1/[\s^2^(Fo^2^)+(0.0656P)^2^+0.3146P] where P=(Fo^2^+2Fc^2^)/3'
_refine_ls_weighting_scheme calc
_refine_ls_wR_factor_gt 0.1032
_refine_ls_wR_factor_ref 0.1158
_reflns_number_gt 3994
_reflns_number_total 4656
_reflns_threshold_expression I>2\s(I)
_cod_data_source_file ci2748.cif
_cod_data_source_block I
_cod_depositor_comments
;
The following automatic conversions were performed:
'_symmetry_cell_setting' value 'Triclinic' changed to 'triclinic'
according to '/home/saulius/struct/CIF-dictionaries/cif_core.dic'
dictionary named 'cif_core.dic' version 2.4.1 from 2010-06-29.

Automatic conversion script
Id: cif_fix_enum 1527 2010-12-29 10:47:43Z saulius 

The following automatic conversions were performed:

'_symmetry_cell_setting' value 'Triclinic' changed to 'triclinic'
according to /home/saulius/struct/CIF-dictionaries/cif_core.dic
dictionary named 'cif_core.dic' version 2.4.1 from 2010-06-29.

Automatic conversion script
Id: cif_fix_values 1715 2011-07-08 13:25:40Z adriana 
;
_cod_database_code 2220736
_cod_database_fobs_code 2220736

loop_
_symmetry_equiv_pos_as_xyz
'x, y, z'
'-x, -y, -z'

loop_
_atom_site_type_symbol
_atom_site_label
_atom_site_fract_x
_atom_site_fract_y
_atom_site_fract_z
_atom_site_U_iso_or_equiv
_atom_site_adp_type
_atom_site_calc_flag
_atom_site_refinement_flags
_atom_site_occupancy
_atom_site_disorder_assembly
_atom_site_disorder_group
Cu Cu1 0.21339(5) 0.05196(2) 0.471444(19) 0.01008(9) Uani d . 1 . .
Cl Cl1 0.39928(16) 0.36470(6) 0.09685(5) 0.02730(16) Uani d . 1 . .
Cl Cl2 -0.29870(15) -0.38843(6) 0.13820(5) 0.02494(16) Uani d . 1 . .
O O1 0.6289(3) 0.09053(14) 0.45747(12) 0.0112(3) Uani d . 1 . .
O O2 1.0009(3) 0.17993(14) 0.40983(12) 0.0130(3) Uani d . 1 . .
O O3 0.6319(4) 0.29482(16) 0.56079(13) 0.0190(4) Uani d . 1 . .
O O4 0.2829(4) 0.41394(17) 0.56834(15) 0.0242(4) Uani d . 1 . .
O O5 0.2124(3) -0.02541(15) 0.35393(12) 0.0138(3) Uani d . 1 . .
O O6 -0.1564(3) -0.11767(15) 0.40442(12) 0.0141(3) Uani d . 1 . .
O O7 0.1420(4) 0.10970(17) 0.17610(15) 0.0247(4) Uani d . 1 . .
O O8 0.5268(4) 0.0237(2) 0.13998(16) 0.0283(5) Uani d . 1 . .
N N1 0.4497(4) 0.35283(18) 0.52330(16) 0.0162(4) Uani d . 1 . .
N N2 0.2865(4) 0.02437(19) 0.16027(15) 0.0172(4) Uani d . 1 . .
C C1 0.4307(5) 0.3520(2) 0.41832(17) 0.0138(4) Uani d . 1 . .
C C2 0.2609(5) 0.4338(2) 0.3721(2) 0.0191(5) Uani d . 1 . .
H H2A 0.1571 0.4864 0.4073 0.023 Uiso calc R 1 . .
C C3 0.2481(5) 0.4361(2) 0.2728(2) 0.0215(5) Uani d . 1 . .
H H3A 0.1339 0.4899 0.2403 0.026 Uiso calc R 1 . .
C C4 0.4063(5) 0.3577(2) 0.22185(19) 0.0191(5) Uani d . 1 . .
C C5 0.5750(5) 0.2744(2) 0.26839(18) 0.0150(4) Uani d . 1 . .
H H5A 0.6780 0.2219 0.2329 0.018 Uiso calc R 1 . .
C C6 0.5877(4) 0.2705(2) 0.36849(18) 0.0128(4) Uani d . 1 . .
C C7 0.7537(4) 0.1749(2) 0.41697(16) 0.0116(4) Uani d . 1 . .
C C8 0.0272(4) -0.0881(2) 0.34205(17) 0.0125(4) Uani d . 1 . .
C C9 0.0247(5) -0.1317(2) 0.24379(17) 0.0131(4) Uani d . 1 . .
C C10 0.1569(5) -0.0832(2) 0.16019(18) 0.0156(5) Uani d . 1 . .
C C11 0.1618(5) -0.1279(2) 0.07137(19) 0.0209(5) Uani d . 1 . .
H H11A 0.2577 -0.0948 0.0173 0.025 Uiso calc R 1 . .
C C12 0.0212(5) -0.2231(2) 0.06434(19) 0.0217(5) Uani d . 1 . .
H H12A 0.0200 -0.2545 0.0053 0.026 Uiso calc R 1 . .
C C13 -0.1169(5) -0.2706(2) 0.14635(19) 0.0187(5) Uani d . 1 . .
C C14 -0.1152(5) -0.2281(2) 0.23593(18) 0.0168(5) Uani d . 1 . .
H H14A -0.2060 -0.2632 0.2903 0.020 Uiso calc R 1 . .

loop_
_atom_site_aniso_label
_atom_site_aniso_U_11
_atom_site_aniso_U_22
_atom_site_aniso_U_33
_atom_site_aniso_U_12
_atom_site_aniso_U_13
_atom_site_aniso_U_23
Cu1 0.00866(14) 0.01013(15) 0.01168(15) -0.00058(9) -0.00121(9) -0.00174(10)
Cl1 0.0418(4) 0.0235(3) 0.0178(3) -0.0067(3) -0.0126(3) 0.0037(2)
Cl2 0.0375(4) 0.0189(3) 0.0210(3) -0.0106(3) -0.0089(3) -0.0029(2)
O1 0.0094(7) 0.0094(8) 0.0142(7) 0.0000(6) -0.0016(6) 0.0014(6)
O2 0.0087(7) 0.0118(8) 0.0181(8) 0.0005(6) -0.0013(6) 0.0012(6)
O3 0.0224(9) 0.0174(9) 0.0175(9) 0.0029(7) -0.0051(7) -0.0030(7)
O4 0.0250(10) 0.0228(10) 0.0237(10) 0.0053(8) 0.0051(8) -0.0068(8)
O5 0.0148(8) 0.0154(8) 0.0120(7) -0.0021(6) -0.0019(6) -0.0032(6)
O6 0.0135(7) 0.0151(8) 0.0144(8) -0.0012(6) -0.0007(6) -0.0049(6)
O7 0.0288(10) 0.0179(10) 0.0275(10) -0.0044(8) -0.0037(8) -0.0001(8)
O8 0.0184(9) 0.0366(12) 0.0305(11) -0.0099(8) 0.0025(8) -0.0026(9)
N1 0.0169(9) 0.0138(10) 0.0181(10) -0.0024(7) 0.0002(8) -0.0021(8)
N2 0.0204(10) 0.0178(11) 0.0137(9) -0.0049(8) -0.0012(8) -0.0004(8)
C1 0.0140(10) 0.0113(11) 0.0164(11) -0.0027(8) -0.0004(8) -0.0023(8)
C2 0.0167(11) 0.0139(12) 0.0264(13) -0.0007(9) -0.0003(9) -0.0013(10)
C3 0.0182(11) 0.0162(12) 0.0299(14) 0.0012(9) -0.0099(10) 0.0040(10)
C4 0.0229(12) 0.0191(13) 0.0164(11) -0.0073(10) -0.0057(9) 0.0014(9)
C5 0.0178(11) 0.0127(11) 0.0149(11) -0.0032(8) -0.0024(8) -0.0005(8)
C6 0.0100(9) 0.0100(10) 0.0185(11) -0.0021(8) -0.0015(8) 0.0002(8)
C7 0.0136(10) 0.0113(10) 0.0104(9) -0.0026(8) -0.0001(8) -0.0033(8)
C8 0.0126(10) 0.0114(11) 0.0138(10) 0.0001(8) -0.0018(8) -0.0022(8)
C9 0.0132(10) 0.0134(11) 0.0132(10) -0.0001(8) -0.0025(8) -0.0032(8)
C10 0.0149(10) 0.0146(11) 0.0176(11) -0.0027(8) -0.0012(8) -0.0010(9)
C11 0.0232(12) 0.0250(14) 0.0145(11) -0.0040(10) -0.0002(9) -0.0012(10)
C12 0.0273(13) 0.0242(14) 0.0151(11) -0.0021(10) -0.0033(10) -0.0078(10)
C13 0.0222(12) 0.0157(12) 0.0197(12) -0.0031(9) -0.0063(9) -0.0033(9)
C14 0.0196(11) 0.0153(12) 0.0155(11) -0.0029(9) -0.0016(9) 0.0000(9)

loop_
_atom_type_symbol
_atom_type_description
_atom_type_scat_dispersion_real
_atom_type_scat_dispersion_imag
_atom_type_scat_source
C C 0.0033 0.0016 'International Tables Vol C Tables 4.2.6.8 and 6.1.1.4'
H H 0.0000 0.0000 'International Tables Vol C Tables 4.2.6.8 and 6.1.1.4'
N N 0.0061 0.0033 'International Tables Vol C Tables 4.2.6.8 and 6.1.1.4'
O O 0.0106 0.0060 'International Tables Vol C Tables 4.2.6.8 and 6.1.1.4'
Cl Cl 0.1484 0.1585 'International Tables Vol C Tables 4.2.6.8 and 6.1.1.4'
Cu Cu 0.3201 1.2651 'International Tables Vol C Tables 4.2.6.8 and 6.1.1.4'

loop_
_geom_angle_atom_site_label_1
_geom_angle_atom_site_label_2
_geom_angle_atom_site_label_3
_geom_angle_site_symmetry_1
_geom_angle_site_symmetry_3
_geom_angle
_geom_angle_publ_flag
O5 Cu1 O6 . 2_556 170.11(7) ?
O5 Cu1 O2 . 1_455 88.98(7) ?
O6 Cu1 O2 2_556 1_455 90.41(7) ?
O5 Cu1 O1 . 2_656 90.80(7) ?
O6 Cu1 O1 2_556 2_656 88.11(7) ?
O2 Cu1 O1 1_455 2_656 170.10(6) ?
O5 Cu1 O1 . . 97.86(7) ?
O6 Cu1 O1 2_556 . 91.67(6) ?
O2 Cu1 O1 1_455 . 108.91(7) ?
O1 Cu1 O1 2_656 . 80.92(7) ?
O5 Cu1 Cu1 . 2_556 85.61(5) ?
O6 Cu1 Cu1 2_556 2_556 84.53(5) ?
O2 Cu1 Cu1 1_455 2_556 90.98(5) ?
O1 Cu1 Cu1 2_656 2_556 79.14(5) ?
O1 Cu1 Cu1 . 2_556 159.80(5) ?
C7 O1 Cu1 . 2_656 127.17(15) ?
C7 O1 Cu1 . . 133.75(15) ?
Cu1 O1 Cu1 2_656 . 99.07(7) ?
C7 O2 Cu1 . 1_655 117.23(15) ?
C8 O5 Cu1 . . 120.91(15) ?
C8 O6 Cu1 . 2_556 121.94(15) ?
O3 N1 O4 . . 123.8(2) ?
O3 N1 C1 . . 118.2(2) ?
O4 N1 C1 . . 118.0(2) ?
O8 N2 O7 . . 124.6(2) ?
O8 N2 C10 . . 118.2(2) ?
O7 N2 C10 . . 117.1(2) ?
C2 C1 C6 . . 122.5(2) ?
C2 C1 N1 . . 118.5(2) ?
C6 C1 N1 . . 119.0(2) ?
C3 C2 C1 . . 118.9(2) ?
C3 C2 H2A . . 120.6 ?
C1 C2 H2A . . 120.6 ?
C2 C3 C4 . . 119.5(3) ?
C2 C3 H3A . . 120.3 ?
C4 C3 H3A . . 120.3 ?
C3 C4 C5 . . 121.7(2) ?
C3 C4 Cl1 . . 119.2(2) ?
C5 C4 Cl1 . . 119.1(2) ?
C6 C5 C4 . . 119.3(2) ?
C6 C5 H5A . . 120.3 ?
C4 C5 H5A . . 120.3 ?
C5 C6 C1 . . 118.1(2) ?
C5 C6 C7 . . 117.9(2) ?
C1 C6 C7 . . 123.9(2) ?
O2 C7 O1 . . 125.4(2) ?
O2 C7 C6 . . 118.2(2) ?
O1 C7 C6 . . 116.31(19) ?
O6 C8 O5 . . 126.5(2) ?
O6 C8 C9 . . 116.6(2) ?
O5 C8 C9 . . 116.8(2) ?
C10 C9 C14 . . 117.8(2) ?
C10 C9 C8 . . 123.8(2) ?
C14 C9 C8 . . 118.4(2) ?
C11 C10 C9 . . 122.9(2) ?
C11 C10 N2 . . 115.9(2) ?
C9 C10 N2 . . 121.1(2) ?
C10 C11 C12 . . 118.8(2) ?
C10 C11 H11A . . 120.6 ?
C12 C11 H11A . . 120.6 ?
C13 C12 C11 . . 119.0(2) ?
C13 C12 H12A . . 120.5 ?
C11 C12 H12A . . 120.5 ?
C12 C13 C14 . . 122.2(2) ?
C12 C13 Cl2 . . 119.5(2) ?
C14 C13 Cl2 . . 118.3(2) ?
C13 C14 C9 . . 119.3(2) ?
C13 C14 H14A . . 120.4 ?
C9 C14 H14A . . 120.4 ?

loop_
_geom_bond_atom_site_label_1
_geom_bond_atom_site_label_2
_geom_bond_site_symmetry_2
_geom_bond_distance
_geom_bond_publ_flag
Cu1 O5 . 1.942(2) yes
Cu1 O6 2_556 1.946(2) yes
Cu1 O2 1_455 1.950(2) yes
Cu1 O1 2_656 2.008(2) yes
Cu1 O1 . 2.165(2) yes
Cu1 Cu1 2_556 2.5891(5) ?
Cl1 C4 . 1.729(3) ?
Cl2 C13 . 1.739(3) ?
O1 C7 . 1.279(3) ?
O1 Cu1 2_656 2.0075(17) ?
O2 C7 . 1.246(3) ?
O2 Cu1 1_655 1.9501(17) ?
O3 N1 . 1.221(3) ?
O4 N1 . 1.236(3) ?
O5 C8 . 1.263(3) ?
O6 C8 . 1.262(3) ?
O6 Cu1 2_556 1.9459(16) ?
O7 N2 . 1.223(3) ?
O8 N2 . 1.220(3) ?
N1 C1 . 1.466(3) ?
N2 C10 . 1.472(3) ?
C1 C2 . 1.384(4) ?
C1 C6 . 1.397(3) ?
C2 C3 . 1.381(4) ?
C2 H2A . 0.93 ?
C3 C4 . 1.383(4) ?
C3 H3A . 0.93 ?
C4 C5 . 1.393(4) ?
C5 C6 . 1.390(3) ?
C5 H5A . 0.93 ?
C6 C7 . 1.490(3) ?
C8 C9 . 1.502(3) ?
C9 C10 . 1.388(3) ?
C9 C14 . 1.400(3) ?
C10 C11 . 1.382(3) ?
C11 C12 . 1.388(4) ?
C11 H11A . 0.93 ?
C12 C13 . 1.380(4) ?
C12 H12A . 0.93 ?
C13 C14 . 1.383(3) ?
C14 H14A . 0.93 ?

loop_
_geom_hbond_atom_site_label_D
_geom_hbond_atom_site_label_H
_geom_hbond_atom_site_label_A
_geom_hbond_site_symmetry_A
_geom_hbond_distance_DH
_geom_hbond_distance_HA
_geom_hbond_distance_DA
_geom_hbond_angle_DHA
_geom_hbond_publ_flag
C2 H2A O4 2_566 0.93 2.44 3.254(3) 146 yes
C11 H11A O8 2_655 0.93 2.46 3.384(3) 172 yes
C14 H14A O4 2_556 0.93 2.54 3.417(3) 156 yes

loop_
_geom_torsion_atom_site_label_1
_geom_torsion_atom_site_label_2
_geom_torsion_atom_site_label_3
_geom_torsion_atom_site_label_4
_geom_torsion_site_symmetry_1
_geom_torsion_site_symmetry_2
_geom_torsion_site_symmetry_3
_geom_torsion_site_symmetry_4
_geom_torsion
_geom_torsion_publ_flag
O5 Cu1 O1 C7 . . . . 89.7(2) ?
O6 Cu1 O1 C7 2_556 . . . -92.9(2) ?
O2 Cu1 O1 C7 1_455 . . . -1.9(2) ?
O1 Cu1 O1 C7 2_656 . . . 179.3(2) ?
Cu1 Cu1 O1 C7 2_556 . . . -171.52(14) ?
O5 Cu1 O1 Cu1 . . . 2_656 -89.55(8) ?
O6 Cu1 O1 Cu1 2_556 . . 2_656 87.82(8) ?
O2 Cu1 O1 Cu1 1_455 . . 2_656 178.83(6) ?
O1 Cu1 O1 Cu1 2_656 . . 2_656 0.000(2) ?
Cu1 Cu1 O1 Cu1 2_556 . . 2_656 9.18(17) ?
O2 Cu1 O5 C8 1_455 . . . -88.27(18) ?
O1 Cu1 O5 C8 2_656 . . . 81.83(18) ?
O1 Cu1 O5 C8 . . . . 162.78(18) ?
Cu1 Cu1 O5 C8 2_556 . . . 2.79(17) ?
O3 N1 C1 C2 . . . . -167.1(2) ?
O4 N1 C1 C2 . . . . 11.5(3) ?
O3 N1 C1 C6 . . . . 11.7(3) ?
O4 N1 C1 C6 . . . . -169.6(2) ?
C6 C1 C2 C3 . . . . -0.8(4) ?
N1 C1 C2 C3 . . . . 177.9(2) ?
C1 C2 C3 C4 . . . . -0.6(4) ?
C2 C3 C4 C5 . . . . 1.5(4) ?
C2 C3 C4 Cl1 . . . . -177.4(2) ?
C3 C4 C5 C6 . . . . -0.8(4) ?
Cl1 C4 C5 C6 . . . . 178.02(18) ?
C4 C5 C6 C1 . . . . -0.6(3) ?
C4 C5 C6 C7 . . . . 175.3(2) ?
C2 C1 C6 C5 . . . . 1.5(3) ?
N1 C1 C6 C5 . . . . -177.3(2) ?
C2 C1 C6 C7 . . . . -174.2(2) ?
N1 C1 C6 C7 . . . . 7.0(3) ?
Cu1 O2 C7 O1 1_655 . . . -3.4(3) ?
Cu1 O2 C7 C6 1_655 . . . -178.60(15) ?
Cu1 O1 C7 O2 2_656 . . . 4.5(3) ?
Cu1 O1 C7 O2 . . . . -174.59(15) ?
Cu1 O1 C7 C6 2_656 . . . 179.81(14) ?
Cu1 O1 C7 C6 . . . . 0.7(3) ?
C5 C6 C7 O2 . . . . 76.9(3) ?
C1 C6 C7 O2 . . . . -107.4(3) ?
C5 C6 C7 O1 . . . . -98.7(2) ?
C1 C6 C7 O1 . . . . 77.0(3) ?
Cu1 O6 C8 O5 2_556 . . . 8.8(3) ?
Cu1 O6 C8 C9 2_556 . . . -171.10(15) ?
Cu1 O5 C8 O6 . . . . -7.7(3) ?
Cu1 O5 C8 C9 . . . . 172.23(15) ?
O6 C8 C9 C10 . . . . 160.5(2) ?
O5 C8 C9 C10 . . . . -19.5(4) ?
O6 C8 C9 C14 . . . . -20.7(3) ?
O5 C8 C9 C14 . . . . 159.4(2) ?
C14 C9 C10 C11 . . . . -1.9(4) ?
C8 C9 C10 C11 . . . . 177.0(2) ?
C14 C9 C10 N2 . . . . 174.1(2) ?
C8 C9 C10 N2 . . . . -7.1(4) ?
O8 N2 C10 C11 . . . . -64.3(3) ?
O7 N2 C10 C11 . . . . 112.1(3) ?
O8 N2 C10 C9 . . . . 119.4(3) ?
O7 N2 C10 C9 . . . . -64.1(3) ?
C9 C10 C11 C12 . . . . 2.3(4) ?
N2 C10 C11 C12 . . . . -173.9(2) ?
C10 C11 C12 C13 . . . . -0.6(4) ?
C11 C12 C13 C14 . . . . -1.5(4) ?
C11 C12 C13 Cl2 . . . . 178.9(2) ?
C12 C13 C14 C9 . . . . 1.8(4) ?
Cl2 C13 C14 C9 . . . . -178.53(19) ?
C10 C9 C14 C13 . . . . -0.2(4) ?
C8 C9 C14 C13 . . . . -179.1(2) ?
